data_7250336
loop_
_publ_author_name
'Trollip, Danica B.'
'Barton, Benita'
'Caira, Mino R.'
'Hosten, Eric C.'

_publ_section_title
;
 The behaviour of two diamino-derived host compounds in cyclohexanone and
 isomeric methylcyclohexanones
;
_journal_issue 20
_journal_name_full CrystEngComm
_journal_page_first 3279
_journal_page_last 3294
_journal_paper_doi 10.1039/D5CE00298B
_journal_volume 27
_journal_year 2025
_chemical_formula_moiety 'C45 H38 N2, C7 H12 O'
_chemical_formula_sum 'C52 H50 N2 O'
_chemical_formula_weight 718.94
_chemical_melting_point 'onset of decomp.393 K'
_chemical_name_common none
_chemical_name_systematic
'N,N'-Bis(5-phenyl-5-dibenzo[a,d]cycloheptenyl)propane-1,3-diamine 4-methylcyclohexanone clathrate'
_chemical_properties_physical Heat-sensitive
_space_group_crystal_system triclinic
_space_group_IT_number 2
_space_group_name_Hall '-P 1'
_space_group_name_H-M_alt 'P -1'
_atom_sites_solution_hydrogens mixed
_atom_sites_solution_primary direct
_atom_sites_solution_secondary difmap
_audit_creation_method SHELXL-2019/3
_audit_update_record
;
2024-03-06 deposited with the CCDC.	2025-04-24 downloaded from the CCDC.
;
_cell_angle_alpha 98.682(2)
_cell_angle_beta 104.994(2)
_cell_angle_gamma 102.791(2)
_cell_formula_units_Z 2
_cell_length_a 8.8224(6)
_cell_length_b 15.4017(11)
_cell_length_c 15.5782(11)
_cell_measurement_reflns_used 9917
_cell_measurement_temperature 100(2)
_cell_measurement_theta_max 28.29
_cell_measurement_theta_min 2.50
_cell_volume 1944.6(2)
_computing_cell_refinement 'SAINT V8.40A, Bruker AXS Inc.: Madison (WI), USA.'
_computing_data_collection 'Apex3 v2019.1-0, Bruker (2019).'
_computing_data_reduction 'SAINT V8.40A, Bruker AXS Inc.: Madison (WI), USA.'
_computing_molecular_graphics 'POV-Ray in interface X-Seed (LJ Barbour, 1999)'
_computing_publication_material 'PLATON (Spek, 1990)'
_computing_structure_refinement 'SHELXL-2019/2 (Sheldrick, 2019)'
_diffrn_ambient_temperature 100(2)
_diffrn_detector_area_resol_mean n/a
_diffrn_measured_fraction_theta_full 0.999
_diffrn_measured_fraction_theta_max 0.996
_diffrn_measurement_device_type 'Bruker D8 VENTURE SCXRD diffractometer'
_diffrn_measurement_method 'omega-and phi-scans, width 1.0 deg.'
_diffrn_radiation_type MoK\a
_diffrn_radiation_wavelength 0.71073
_diffrn_reflns_av_R_equivalents 0.0718
_diffrn_reflns_av_unetI/netI 0.0367
_diffrn_reflns_Laue_measured_fraction_full 0.999
_diffrn_reflns_Laue_measured_fraction_max 0.996
_diffrn_reflns_limit_h_max 11
_diffrn_reflns_limit_h_min -11
_diffrn_reflns_limit_k_max 20
_diffrn_reflns_limit_k_min -20
_diffrn_reflns_limit_l_max 20
_diffrn_reflns_limit_l_min -20
_diffrn_reflns_number 98665
_diffrn_reflns_point_group_measured_fraction_full 0.999
_diffrn_reflns_point_group_measured_fraction_max 0.996
_diffrn_reflns_theta_full 25.242
_diffrn_reflns_theta_max 28.410
_diffrn_reflns_theta_min 2.171
_diffrn_source 'sealed tube'
_exptl_absorpt_coefficient_mu 0.072
_exptl_absorpt_correction_T_max 0.7120
_exptl_absorpt_correction_T_min 0.6853
_exptl_absorpt_correction_type multi-scan
_exptl_absorpt_process_details
;
 SADABS 2016/2: Krause, L., Herbst-Irmer, R., Sheldrick G.M. & Stalke D.,
 J. Appl. Cryst. 48 (2015) 3-10
;
_exptl_crystal_colour colourless
_exptl_crystal_density_diffrn 1.228
_exptl_crystal_description block
_exptl_crystal_F_000 768
_exptl_crystal_recrystallization_method 'Re-crystallisation from solvent: 4-methylcyclohexanone'
_exptl_crystal_size_max 0.120
_exptl_crystal_size_mid 0.100
_exptl_crystal_size_min 0.070
_refine_diff_density_max 0.346
_refine_diff_density_min -0.247
_refine_diff_density_rms 0.048
_refine_ls_extinction_method none
_refine_ls_goodness_of_fit_ref 1.088
_refine_ls_hydrogen_treatment mixed
_refine_ls_matrix_type full
_refine_ls_number_parameters 505
_refine_ls_number_reflns 9727
_refine_ls_number_restraints 0
_refine_ls_restrained_S_all 1.088
_refine_ls_R_factor_all 0.0679
_refine_ls_R_factor_gt 0.0537
_refine_ls_shift/su_max 0.000
_refine_ls_shift/su_mean 0.000
_refine_ls_structure_factor_coef Fsqd
_refine_ls_weighting_details 'w=1/[\s^2^(Fo^2^)+(0.0351P)^2^+1.3407P] where P=(Fo^2^+2Fc^2^)/3'
_refine_ls_weighting_scheme calc
_refine_ls_wR_factor_gt 0.1114
_refine_ls_wR_factor_ref 0.1173
_reflns_Friedel_coverage 0.000
_reflns_number_gt 8151
_reflns_number_total 9727
_reflns_threshold_expression 'I > 2\s(I)'
_cod_data_source_file d5ce00298b2.cif
_cod_data_source_block DB34(4-Me)
_cod_depositor_comments 'Adding full bibliography for 7250335--7250339.cif.'
_cod_database_code 7250336
_shelx_shelxl_version_number 2019/3
_shelx_space_group_comment
;
The symmetry employed for this shelxl refinement is uniquely defined
by the following loop, which should always be used as a source of
symmetry information in preference to the above space-group names.
They are only intended as comments.
;
_shelx_estimated_absorpt_t_min 0.991
_shelx_estimated_absorpt_t_max 0.995

loop_
_space_group_symop_operation_xyz
'x, y, z'
'-x, -y, -z'

loop_
_atom_site_label
_atom_site_type_symbol
_atom_site_fract_x
_atom_site_fract_y
_atom_site_fract_z
_atom_site_U_iso_or_equiv
_atom_site_adp_type
_atom_site_occupancy
_atom_site_site_symmetry_order
_atom_site_calc_flag
_atom_site_refinement_flags_posn
_atom_site_refinement_flags_adp
_atom_site_refinement_flags_occupancy
_atom_site_disorder_assembly
_atom_site_disorder_group
C1 C 0.19892(17) 0.75135(10) 0.26795(10) 0.0151(3) Uani 1 1 d . . . . .
H1 H 0.215573 0.694044 0.276686 0.018 Uiso 1 1 calc R U . . .
C2 C 0.23245(18) 0.78375(11) 0.19456(10) 0.0183(3) Uani 1 1 d . . . . .
H2 H 0.272871 0.749025 0.154442 0.022 Uiso 1 1 calc R U . . .
C3 C 0.20713(19) 0.86674(11) 0.17955(10) 0.0194(3) Uani 1 1 d . . . . .
H3 H 0.230796 0.889585 0.129768 0.023 Uiso 1 1 calc R U . . .
C4 C 0.14676(18) 0.91550(10) 0.23853(10) 0.0173(3) Uani 1 1 d . . . . .
H4 H 0.129312 0.972316 0.228477 0.021 Uiso 1 1 calc R U . . .
C5 C 0.11039(17) 0.88373(10) 0.31284(10) 0.0142(3) Uani 1 1 d . . . . .
C6 C 0.14132(16) 0.80065(9) 0.32938(9) 0.0125(3) Uani 1 1 d . . . . .
C7 C 0.11245(16) 0.76630(9) 0.41291(9) 0.0112(3) Uani 1 1 d . . . . .
C8 C -0.07293(17) 0.73973(10) 0.39595(9) 0.0123(3) Uani 1 1 d . . . . .
C9 C -0.16202(17) 0.64872(10) 0.37847(10) 0.0147(3) Uani 1 1 d . . . . .
H9 H -0.108558 0.602010 0.372160 0.018 Uiso 1 1 calc R U . . .
C10 C -0.32749(18) 0.62490(11) 0.37008(10) 0.0185(3) Uani 1 1 d . . . . .
H10 H -0.386175 0.562510 0.358361 0.022 Uiso 1 1 calc R U . . .
C11 C -0.40629(18) 0.69264(11) 0.37890(11) 0.0207(3) Uani 1 1 d . . . . .
H11 H -0.518205 0.676980 0.375901 0.025 Uiso 1 1 calc R U . . .
C12 C -0.32209(18) 0.78290(11) 0.39206(11) 0.0191(3) Uani 1 1 d . . . . .
H12 H -0.377625 0.828817 0.396921 0.023 Uiso 1 1 calc R U . . .
C13 C -0.15614(17) 0.80813(10) 0.39839(10) 0.0143(3) Uani 1 1 d . . . . .
C14 C -0.08159(18) 0.90440(10) 0.40304(10) 0.0164(3) Uani 1 1 d . . . . .
H14 H -0.119088 0.948067 0.435674 0.020 Uiso 1 1 calc R U . . .
C15 C 0.03391(18) 0.93703(10) 0.36598(10) 0.0164(3) Uani 1 1 d . . . . .
H15 H 0.070093 1.001529 0.375093 0.020 Uiso 1 1 calc R U . . .
C16 C 0.20305(17) 0.83871(9) 0.50214(9) 0.0119(3) Uani 1 1 d . . . . .
C17 C 0.36237(17) 0.88951(10) 0.51468(10) 0.0149(3) Uani 1 1 d . . . . .
H17 H 0.407544 0.884250 0.465632 0.018 Uiso 1 1 calc R U . . .
C18 C 0.45568(18) 0.94759(10) 0.59784(10) 0.0177(3) Uani 1 1 d . . . . .
H18 H 0.563392 0.982179 0.604983 0.021 Uiso 1 1 calc R U . . .
C19 C 0.39232(19) 0.95535(10) 0.67059(10) 0.0192(3) Uani 1 1 d . . . . .
H19 H 0.456356 0.994839 0.727576 0.023 Uiso 1 1 calc R U . . .
C20 C 0.23456(19) 0.90487(10) 0.65925(10) 0.0180(3) Uani 1 1 d . . . . .
H20 H 0.190345 0.909799 0.708711 0.022 Uiso 1 1 calc R U . . .
C21 C 0.14083(18) 0.84706(10) 0.57579(10) 0.0146(3) Uani 1 1 d . . . . .
H21 H 0.032988 0.812805 0.568847 0.017 Uiso 1 1 calc R U . . .
N22 N 0.17757(15) 0.68562(8) 0.41943(8) 0.0120(2) Uani 1 1 d . . . . .
H22 H 0.275(3) 0.7023(13) 0.4157(13) 0.027(5) Uiso 1 1 d . . . . .
C23 C 0.18962(17) 0.65321(9) 0.50475(9) 0.0127(3) Uani 1 1 d . . . . .
H23A H 0.081705 0.640990 0.515322 0.015 Uiso 1 1 calc R U . . .
H23B H 0.267490 0.701482 0.556448 0.015 Uiso 1 1 calc R U . . .
C24 C 0.24643(17) 0.56648(9) 0.50101(9) 0.0128(3) Uani 1 1 d . . . . .
H24A H 0.253506 0.547708 0.559645 0.015 Uiso 1 1 calc R U . . .
H24B H 0.357674 0.580779 0.494873 0.015 Uiso 1 1 calc R U . . .
C25 C 0.13723(17) 0.48559(9) 0.42346(9) 0.0129(3) Uani 1 1 d . . . . .
H25A H 0.149754 0.427636 0.440567 0.016 Uiso 1 1 calc R U . . .
H25B H 0.021597 0.485560 0.412703 0.016 Uiso 1 1 calc R U . . .
N26 N 0.18277(14) 0.49248(8) 0.33975(8) 0.0119(2) Uani 1 1 d . . . . .
H26 H 0.161(2) 0.5438(14) 0.3264(14) 0.030(5) Uiso 1 1 d . . . . .
C27 C 0.27027(17) 0.52103(10) 0.18857(10) 0.0155(3) Uani 1 1 d . . . . .
H27 H 0.328197 0.556962 0.248119 0.019 Uiso 1 1 calc R U . . .
C28 C 0.31104(19) 0.54785(11) 0.11444(11) 0.0190(3) Uani 1 1 d . . . . .
H28 H 0.396475 0.601410 0.123588 0.023 Uiso 1 1 calc R U . . .
C29 C 0.22730(19) 0.49659(11) 0.02727(11) 0.0212(3) Uani 1 1 d . . . . .
H29 H 0.252699 0.515570 -0.023815 0.025 Uiso 1 1 calc R U . . .
C30 C 0.10630(19) 0.41751(11) 0.01517(10) 0.0197(3) Uani 1 1 d . . . . .
H30 H 0.048646 0.382601 -0.044826 0.024 Uiso 1 1 calc R U . . .
C31 C 0.06642(17) 0.38743(10) 0.08929(10) 0.0151(3) Uani 1 1 d . . . . .
C32 C 0.14618(17) 0.44251(9) 0.17757(10) 0.0126(3) Uani 1 1 d . . . . .
C33 C 0.09649(16) 0.41595(9) 0.25974(9) 0.0112(3) Uani 1 1 d . . . . .
C34 C 0.15317(17) 0.33036(9) 0.27336(10) 0.0126(3) Uani 1 1 d . . . . .
C35 C 0.28467(17) 0.33386(10) 0.34813(10) 0.0148(3) Uani 1 1 d . . . . .
H35 H 0.343180 0.390791 0.389073 0.018 Uiso 1 1 calc R U . . .
C36 C 0.33127(18) 0.25595(10) 0.36367(11) 0.0182(3) Uani 1 1 d . . . . .
H36 H 0.420588 0.259726 0.414953 0.022 Uiso 1 1 calc R U . . .
C37 C 0.2470(2) 0.17231(11) 0.30406(12) 0.0215(3) Uani 1 1 d . . . . .
H37 H 0.276005 0.118377 0.315513 0.026 Uiso 1 1 calc R U . . .
C38 C 0.12091(19) 0.16812(10) 0.22810(11) 0.0193(3) Uani 1 1 d . . . . .
H38 H 0.064055 0.110854 0.187386 0.023 Uiso 1 1 calc R U . . .
C39 C 0.07486(18) 0.24660(10) 0.20969(10) 0.0152(3) Uani 1 1 d . . . . .
C40 C -0.04773(18) 0.23662(10) 0.12218(10) 0.0178(3) Uani 1 1 d . . . . .
H40 H -0.132667 0.181228 0.100417 0.021 Uiso 1 1 calc R U . . .
C41 C -0.05116(18) 0.29823(10) 0.07011(10) 0.0176(3) Uani 1 1 d . . . . .
H41 H -0.138889 0.282393 0.015130 0.021 Uiso 1 1 calc R U . . .
C42 C -0.08919(17) 0.39967(10) 0.24200(9) 0.0125(3) Uani 1 1 d . . . . .
C43 C -0.16361(18) 0.46221(10) 0.20462(10) 0.0156(3) Uani 1 1 d . . . . .
H43 H -0.100373 0.511704 0.188169 0.019 Uiso 1 1 calc R U . . .
C44 C -0.32896(19) 0.45310(11) 0.19111(10) 0.0201(3) Uani 1 1 d . . . . .
H44 H -0.377880 0.496011 0.165207 0.024 Uiso 1 1 calc R U . . .
C45 C -0.42275(18) 0.38154(11) 0.21534(10) 0.0205(3) Uani 1 1 d . . . . .
H45 H -0.536092 0.374639 0.205245 0.025 Uiso 1 1 calc R U . . .
C46 C -0.34942(18) 0.32020(11) 0.25443(10) 0.0182(3) Uani 1 1 d . . . . .
H46 H -0.412645 0.271531 0.271934 0.022 Uiso 1 1 calc R U . . .
C47 C -0.18377(17) 0.32942(10) 0.26822(10) 0.0149(3) Uani 1 1 d . . . . .
H47 H -0.134668 0.287408 0.295788 0.018 Uiso 1 1 calc R U . . .
C48 C 0.6692(2) 0.93972(12) 0.01024(12) 0.0270(4) Uani 1 1 d . . . . .
C49 C 0.6415(3) 0.84835(12) -0.05042(12) 0.0316(4) Uani 1 1 d . . . . .
H49A H 0.695048 0.856359 -0.098332 0.038 Uiso 1 1 calc R U . . .
H49B H 0.523111 0.821099 -0.080631 0.038 Uiso 1 1 calc R U . . .
C50 C 0.7107(2) 0.78388(12) 0.00516(12) 0.0266(4) Uani 1 1 d . . . . .
H50A H 0.682517 0.722657 -0.035018 0.032 Uiso 1 1 calc R U . . .
H50B H 0.831100 0.806980 0.027826 0.032 Uiso 1 1 calc R U . . .
C51 C 0.64498(19) 0.77552(11) 0.08578(11) 0.0208(3) Uani 1 1 d . . . . .
H51 H 0.524109 0.748622 0.061708 0.025 Uiso 1 1 calc R U . . .
C52 C 0.6797(2) 0.86978(12) 0.14620(12) 0.0274(4) Uani 1 1 d . . . . .
H52A H 0.798956 0.895209 0.174349 0.033 Uiso 1 1 calc R U . . .
H52B H 0.629788 0.863744 0.195849 0.033 Uiso 1 1 calc R U . . .
C53 C 0.6126(2) 0.93610(13) 0.09273(12) 0.0312(4) Uani 1 1 d . . . . .
H53A H 0.491922 0.916462 0.073626 0.037 Uiso 1 1 calc R U . . .
H53B H 0.649091 0.997913 0.132763 0.037 Uiso 1 1 calc R U . . .
O54 O 0.73356(18) 1.01139(9) -0.00585(10) 0.0423(4) Uani 1 1 d . . . . .
C55 C 0.7183(2) 0.71224(12) 0.14046(12) 0.0257(3) Uani 1 1 d . . . . .
H55A H 0.675939 0.708840 0.192502 0.039 Uiso 1 1 calc R U . . .
H55C H 0.837315 0.736218 0.162505 0.039 Uiso 1 1 calc R U . . .
H55B H 0.688597 0.651106 0.101429 0.039 Uiso 1 1 calc R U . . .

loop_
_atom_site_aniso_label
_atom_site_aniso_U_11
_atom_site_aniso_U_22
_atom_site_aniso_U_33
_atom_site_aniso_U_23
_atom_site_aniso_U_13
_atom_site_aniso_U_12
C1 0.0160(7) 0.0155(7) 0.0144(7) 0.0048(5) 0.0040(6) 0.0053(5)
C2 0.0179(7) 0.0242(8) 0.0142(7) 0.0047(6) 0.0063(6) 0.0066(6)
C3 0.0195(7) 0.0220(8) 0.0151(7) 0.0082(6) 0.0040(6) 0.0012(6)
C4 0.0183(7) 0.0136(7) 0.0175(7) 0.0061(6) 0.0018(6) 0.0017(6)
C5 0.0131(6) 0.0118(6) 0.0147(7) 0.0023(5) 0.0012(5) 0.0016(5)
C6 0.0104(6) 0.0127(6) 0.0123(6) 0.0028(5) 0.0015(5) 0.0009(5)
C7 0.0124(6) 0.0103(6) 0.0104(6) 0.0018(5) 0.0025(5) 0.0034(5)
C8 0.0124(6) 0.0148(7) 0.0098(6) 0.0025(5) 0.0036(5) 0.0040(5)
C9 0.0144(7) 0.0148(7) 0.0137(7) 0.0027(5) 0.0025(5) 0.0039(5)
C10 0.0153(7) 0.0172(7) 0.0180(7) 0.0022(6) 0.0019(6) -0.0006(6)
C11 0.0118(7) 0.0277(8) 0.0209(8) 0.0038(6) 0.0042(6) 0.0039(6)
C12 0.0171(7) 0.0227(8) 0.0192(7) 0.0026(6) 0.0053(6) 0.0104(6)
C13 0.0150(7) 0.0153(7) 0.0115(6) 0.0009(5) 0.0027(5) 0.0047(5)
C14 0.0191(7) 0.0139(7) 0.0158(7) 0.0008(6) 0.0027(6) 0.0082(6)
C15 0.0202(7) 0.0110(6) 0.0162(7) 0.0030(5) 0.0018(6) 0.0053(6)
C16 0.0139(6) 0.0091(6) 0.0125(6) 0.0032(5) 0.0019(5) 0.0047(5)
C17 0.0148(7) 0.0148(7) 0.0155(7) 0.0058(6) 0.0041(6) 0.0040(5)
C18 0.0151(7) 0.0149(7) 0.0200(7) 0.0054(6) 0.0015(6) 0.0018(5)
C19 0.0229(8) 0.0140(7) 0.0152(7) -0.0004(6) -0.0010(6) 0.0047(6)
C20 0.0224(8) 0.0173(7) 0.0147(7) 0.0013(6) 0.0056(6) 0.0079(6)
C21 0.0148(7) 0.0134(7) 0.0158(7) 0.0031(5) 0.0048(6) 0.0043(5)
N22 0.0130(6) 0.0124(6) 0.0121(6) 0.0037(5) 0.0050(5) 0.0047(5)
C23 0.0151(7) 0.0128(6) 0.0105(6) 0.0030(5) 0.0036(5) 0.0046(5)
C24 0.0145(6) 0.0130(7) 0.0108(6) 0.0034(5) 0.0030(5) 0.0044(5)
C25 0.0154(7) 0.0109(6) 0.0126(7) 0.0028(5) 0.0050(5) 0.0029(5)
N26 0.0149(6) 0.0091(5) 0.0119(6) 0.0027(4) 0.0046(5) 0.0029(4)
C27 0.0149(7) 0.0168(7) 0.0171(7) 0.0051(6) 0.0066(6) 0.0060(6)
C28 0.0186(7) 0.0197(7) 0.0245(8) 0.0100(6) 0.0110(6) 0.0079(6)
C29 0.0235(8) 0.0311(9) 0.0184(8) 0.0131(7) 0.0129(6) 0.0135(7)
C30 0.0228(8) 0.0273(8) 0.0130(7) 0.0058(6) 0.0065(6) 0.0125(6)
C31 0.0154(7) 0.0186(7) 0.0136(7) 0.0046(6) 0.0043(6) 0.0087(6)
C32 0.0136(6) 0.0137(7) 0.0131(6) 0.0045(5) 0.0053(5) 0.0068(5)
C33 0.0123(6) 0.0102(6) 0.0110(6) 0.0019(5) 0.0033(5) 0.0030(5)
C34 0.0136(6) 0.0120(6) 0.0146(7) 0.0044(5) 0.0070(5) 0.0038(5)
C35 0.0145(7) 0.0156(7) 0.0149(7) 0.0034(5) 0.0053(6) 0.0040(5)
C36 0.0161(7) 0.0206(7) 0.0207(8) 0.0081(6) 0.0059(6) 0.0077(6)
C37 0.0235(8) 0.0144(7) 0.0311(9) 0.0093(6) 0.0104(7) 0.0085(6)
C38 0.0214(7) 0.0111(7) 0.0252(8) 0.0020(6) 0.0085(6) 0.0034(6)
C39 0.0160(7) 0.0141(7) 0.0168(7) 0.0029(6) 0.0068(6) 0.0048(5)
C40 0.0165(7) 0.0152(7) 0.0180(7) -0.0026(6) 0.0043(6) 0.0019(6)
C41 0.0166(7) 0.0195(7) 0.0134(7) -0.0020(6) 0.0019(6) 0.0049(6)
C42 0.0123(6) 0.0143(7) 0.0100(6) 0.0002(5) 0.0034(5) 0.0033(5)
C43 0.0171(7) 0.0170(7) 0.0138(7) 0.0033(6) 0.0058(6) 0.0054(6)
C44 0.0192(7) 0.0275(8) 0.0163(7) 0.0057(6) 0.0044(6) 0.0126(6)
C45 0.0141(7) 0.0316(9) 0.0143(7) 0.0007(6) 0.0041(6) 0.0063(6)
C46 0.0149(7) 0.0211(8) 0.0147(7) 0.0001(6) 0.0052(6) -0.0010(6)
C47 0.0160(7) 0.0151(7) 0.0123(7) 0.0020(5) 0.0037(5) 0.0031(5)
C48 0.0278(9) 0.0243(9) 0.0260(9) 0.0064(7) 0.0005(7) 0.0094(7)
C49 0.0486(11) 0.0283(9) 0.0203(8) 0.0071(7) 0.0120(8) 0.0119(8)
C50 0.0391(10) 0.0231(8) 0.0223(8) 0.0037(7) 0.0151(8) 0.0119(7)
C51 0.0173(7) 0.0235(8) 0.0200(8) 0.0041(6) 0.0045(6) 0.0039(6)
C52 0.0343(9) 0.0310(9) 0.0177(8) 0.0022(7) 0.0058(7) 0.0149(8)
C53 0.0406(10) 0.0291(9) 0.0267(9) 0.0027(7) 0.0086(8) 0.0191(8)
O54 0.0479(9) 0.0271(7) 0.0483(9) 0.0152(6) 0.0078(7) 0.0063(6)
C55 0.0258(8) 0.0261(9) 0.0249(9) 0.0071(7) 0.0072(7) 0.0063(7)

loop_
_atom_type_symbol
_atom_type_description
_atom_type_scat_dispersion_real
_atom_type_scat_dispersion_imag
_atom_type_scat_source
C C 0.0033 0.0016 'International Tables Vol C Tables 4.2.6.8 and 6.1.1.4'
H H 0.0000 0.0000 'International Tables Vol C Tables 4.2.6.8 and 6.1.1.4'
N N 0.0061 0.0033 'International Tables Vol C Tables 4.2.6.8 and 6.1.1.4'
O O 0.0106 0.0060 'International Tables Vol C Tables 4.2.6.8 and 6.1.1.4'

loop_
_geom_angle_atom_site_label_1
_geom_angle_atom_site_label_2
_geom_angle_atom_site_label_3
_geom_angle
_geom_angle_site_symmetry_1
_geom_angle_site_symmetry_3
_geom_angle_publ_flag
C2 C1 C6 121.86(14) . . ?
C2 C1 H1 119.1 . . ?
C6 C1 H1 119.1 . . ?
C1 C2 C3 120.22(14) . . ?
C1 C2 H2 119.9 . . ?
C3 C2 H2 119.9 . . ?
C4 C3 C2 118.69(14) . . ?
C4 C3 H3 120.7 . . ?
C2 C3 H3 120.7 . . ?
C3 C4 C5 122.16(14) . . ?
C3 C4 H4 118.9 . . ?
C5 C4 H4 118.9 . . ?
C4 C5 C6 118.83(13) . . ?
C4 C5 C15 117.39(13) . . ?
C6 C5 C15 123.69(13) . . ?
C1 C6 C5 118.16(13) . . ?
C1 C6 C7 121.38(12) . . ?
C5 C6 C7 120.46(12) . . ?
N22 C7 C6 108.02(11) . . ?
N22 C7 C8 110.97(11) . . ?
C6 C7 C8 106.42(11) . . ?
N22 C7 C16 107.56(11) . . ?
C6 C7 C16 111.98(11) . . ?
C8 C7 C16 111.86(11) . . ?
C9 C8 C13 118.76(13) . . ?
C9 C8 C7 121.24(12) . . ?
C13 C8 C7 119.99(12) . . ?
C10 C9 C8 121.35(13) . . ?
C10 C9 H9 119.3 . . ?
C8 C9 H9 119.3 . . ?
C11 C10 C9 119.62(14) . . ?
C11 C10 H10 120.2 . . ?
C9 C10 H10 120.2 . . ?
C12 C11 C10 119.94(14) . . ?
C12 C11 H11 120.0 . . ?
C10 C11 H11 120.0 . . ?
C11 C12 C13 121.27(14) . . ?
C11 C12 H12 119.4 . . ?
C13 C12 H12 119.4 . . ?
C12 C13 C8 118.78(13) . . ?
C12 C13 C14 117.18(13) . . ?
C8 C13 C14 123.98(13) . . ?
C15 C14 C13 126.59(13) . . ?
C15 C14 H14 116.7 . . ?
C13 C14 H14 116.7 . . ?
C14 C15 C5 126.81(13) . . ?
C14 C15 H15 116.6 . . ?
C5 C15 H15 116.6 . . ?
C21 C16 C17 118.18(13) . . ?
C21 C16 C7 122.39(12) . . ?
C17 C16 C7 118.86(12) . . ?
C18 C17 C16 120.94(13) . . ?
C18 C17 H17 119.5 . . ?
C16 C17 H17 119.5 . . ?
C19 C18 C17 120.32(14) . . ?
C19 C18 H18 119.8 . . ?
C17 C18 H18 119.8 . . ?
C20 C19 C18 119.35(14) . . ?
C20 C19 H19 120.3 . . ?
C18 C19 H19 120.3 . . ?
C19 C20 C21 120.30(14) . . ?
C19 C20 H20 119.8 . . ?
C21 C20 H20 119.8 . . ?
C20 C21 C16 120.90(13) . . ?
C20 C21 H21 119.6 . . ?
C16 C21 H21 119.6 . . ?
C23 N22 C7 116.12(11) . . ?
C23 N22 H22 107.2(13) . . ?
C7 N22 H22 105.6(13) . . ?
N22 C23 C24 111.42(11) . . ?
N22 C23 H23A 109.3 . . ?
C24 C23 H23A 109.3 . . ?
N22 C23 H23B 109.3 . . ?
C24 C23 H23B 109.3 . . ?
H23A C23 H23B 108.0 . . ?
C23 C24 C25 115.11(11) . . ?
C23 C24 H24A 108.5 . . ?
C25 C24 H24A 108.5 . . ?
C23 C24 H24B 108.5 . . ?
C25 C24 H24B 108.5 . . ?
H24A C24 H24B 107.5 . . ?
N26 C25 C24 109.78(11) . . ?
N26 C25 H25A 109.7 . . ?
C24 C25 H25A 109.7 . . ?
N26 C25 H25B 109.7 . . ?
C24 C25 H25B 109.7 . . ?
H25A C25 H25B 108.2 . . ?
C25 N26 C33 116.66(11) . . ?
C25 N26 H26 104.4(13) . . ?
C33 N26 H26 109.1(13) . . ?
C28 C27 C32 121.46(14) . . ?
C28 C27 H27 119.3 . . ?
C32 C27 H27 119.3 . . ?
C29 C28 C27 119.99(14) . . ?
C29 C28 H28 120.0 . . ?
C27 C28 H28 120.0 . . ?
C30 C29 C28 119.38(14) . . ?
C30 C29 H29 120.3 . . ?
C28 C29 H29 120.3 . . ?
C29 C30 C31 121.67(15) . . ?
C29 C30 H30 119.2 . . ?
C31 C30 H30 119.2 . . ?
C30 C31 C32 118.63(14) . . ?
C30 C31 C41 117.39(14) . . ?
C32 C31 C41 123.92(13) . . ?
C27 C32 C31 118.70(13) . . ?
C27 C32 C33 121.00(13) . . ?
C31 C32 C33 120.30(12) . . ?
N26 C33 C34 110.90(11) . . ?
N26 C33 C32 107.94(11) . . ?
C34 C33 C32 105.61(11) . . ?
N26 C33 C42 108.84(11) . . ?
C34 C33 C42 112.82(11) . . ?
C32 C33 C42 110.61(11) . . ?
C35 C34 C39 118.62(13) . . ?
C35 C34 C33 120.95(12) . . ?
C39 C34 C33 120.42(12) . . ?
C36 C35 C34 121.36(14) . . ?
C36 C35 H35 119.3 . . ?
C34 C35 H35 119.3 . . ?
C35 C36 C37 119.86(14) . . ?
C35 C36 H36 120.1 . . ?
C37 C36 H36 120.1 . . ?
C38 C37 C36 119.57(14) . . ?
C38 C37 H37 120.2 . . ?
C36 C37 H37 120.2 . . ?
C37 C38 C39 121.47(14) . . ?
C37 C38 H38 119.3 . . ?
C39 C38 H38 119.3 . . ?
C38 C39 C34 118.86(14) . . ?
C38 C39 C40 117.13(13) . . ?
C34 C39 C40 123.95(13) . . ?
C41 C40 C39 126.13(14) . . ?
C41 C40 H40 116.9 . . ?
C39 C40 H40 116.9 . . ?
C40 C41 C31 126.59(14) . . ?
C40 C41 H41 116.7 . . ?
C31 C41 H41 116.7 . . ?
C47 C42 C43 118.28(13) . . ?
C47 C42 C33 122.92(12) . . ?
C43 C42 C33 118.60(12) . . ?
C44 C43 C42 120.95(14) . . ?
C44 C43 H43 119.5 . . ?
C42 C43 H43 119.5 . . ?
C45 C44 C43 120.21(14) . . ?
C45 C44 H44 119.9 . . ?
C43 C44 H44 119.9 . . ?
C46 C45 C44 119.35(14) . . ?
C46 C45 H45 120.3 . . ?
C44 C45 H45 120.3 . . ?
C45 C46 C47 120.46(14) . . ?
C45 C46 H46 119.8 . . ?
C47 C46 H46 119.8 . . ?
C46 C47 C42 120.69(14) . . ?
C46 C47 H47 119.7 . . ?
C42 C47 H47 119.7 . . ?
O54 C48 C53 122.32(17) . . ?
O54 C48 C49 122.78(17) . . ?
C53 C48 C49 114.90(15) . . ?
C48 C49 C50 110.59(15) . . ?
C48 C49 H49A 109.5 . . ?
C50 C49 H49A 109.5 . . ?
C48 C49 H49B 109.5 . . ?
C50 C49 H49B 109.5 . . ?
H49A C49 H49B 108.1 . . ?
C51 C50 C49 112.26(14) . . ?
C51 C50 H50A 109.2 . . ?
C49 C50 H50A 109.2 . . ?
C51 C50 H50B 109.2 . . ?
C49 C50 H50B 109.2 . . ?
H50A C50 H50B 107.9 . . ?
C50 C51 C52 110.06(14) . . ?
C50 C51 C55 110.93(13) . . ?
C52 C51 C55 110.83(14) . . ?
C50 C51 H51 108.3 . . ?
C52 C51 H51 108.3 . . ?
C55 C51 H51 108.3 . . ?
C51 C52 C53 112.23(14) . . ?
C51 C52 H52A 109.2 . . ?
C53 C52 H52A 109.2 . . ?
C51 C52 H52B 109.2 . . ?
C53 C52 H52B 109.2 . . ?
H52A C52 H52B 107.9 . . ?
C48 C53 C52 111.49(14) . . ?
C48 C53 H53A 109.3 . . ?
C52 C53 H53A 109.3 . . ?
C48 C53 H53B 109.3 . . ?
C52 C53 H53B 109.3 . . ?
H53A C53 H53B 108.0 . . ?
C51 C55 H55A 109.5 . . ?
C51 C55 H55C 109.5 . . ?
H55A C55 H55C 109.5 . . ?
C51 C55 H55B 109.5 . . ?
H55A C55 H55B 109.5 . . ?
H55C C55 H55B 109.5 . . ?

loop_
_geom_bond_atom_site_label_1
_geom_bond_atom_site_label_2
_geom_bond_distance
_geom_bond_site_symmetry_2
_geom_bond_publ_flag
C1 C2 1.388(2) . ?
C1 C6 1.398(2) . ?
C1 H1 0.9500 . ?
C2 C3 1.389(2) . ?
C2 H2 0.9500 . ?
C3 C4 1.383(2) . ?
C3 H3 0.9500 . ?
C4 C5 1.406(2) . ?
C4 H4 0.9500 . ?
C5 C6 1.4128(19) . ?
C5 C15 1.464(2) . ?
C6 C7 1.5356(19) . ?
C7 N22 1.4861(17) . ?
C7 C8 1.5361(19) . ?
C7 C16 1.5418(19) . ?
C8 C9 1.394(2) . ?
C8 C13 1.4125(19) . ?
C9 C10 1.390(2) . ?
C9 H9 0.9500 . ?
C10 C11 1.385(2) . ?
C10 H10 0.9500 . ?
C11 C12 1.380(2) . ?
C11 H11 0.9500 . ?
C12 C13 1.402(2) . ?
C12 H12 0.9500 . ?
C13 C14 1.465(2) . ?
C14 C15 1.338(2) . ?
C14 H14 0.9500 . ?
C15 H15 0.9500 . ?
C16 C21 1.395(2) . ?
C16 C17 1.3967(19) . ?
C17 C18 1.389(2) . ?
C17 H17 0.9500 . ?
C18 C19 1.388(2) . ?
C18 H18 0.9500 . ?
C19 C20 1.387(2) . ?
C19 H19 0.9500 . ?
C20 C21 1.391(2) . ?
C20 H20 0.9500 . ?
C21 H21 0.9500 . ?
N22 C23 1.4757(17) . ?
N22 H22 0.86(2) . ?
C23 C24 1.5254(18) . ?
C23 H23A 0.9900 . ?
C23 H23B 0.9900 . ?
C24 C25 1.5336(19) . ?
C24 H24A 0.9900 . ?
C24 H24B 0.9900 . ?
C25 N26 1.4722(17) . ?
C25 H25A 0.9900 . ?
C25 H25B 0.9900 . ?
N26 C33 1.4800(18) . ?
N26 H26 0.90(2) . ?
C27 C28 1.388(2) . ?
C27 C32 1.394(2) . ?
C27 H27 0.9500 . ?
C28 C29 1.383(2) . ?
C28 H28 0.9500 . ?
C29 C30 1.382(2) . ?
C29 H29 0.9500 . ?
C30 C31 1.404(2) . ?
C30 H30 0.9500 . ?
C31 C32 1.410(2) . ?
C31 C41 1.462(2) . ?
C32 C33 1.5387(19) . ?
C33 C34 1.5343(19) . ?
C33 C42 1.5445(19) . ?
C34 C35 1.400(2) . ?
C34 C39 1.411(2) . ?
C35 C36 1.386(2) . ?
C35 H35 0.9500 . ?
C36 C37 1.390(2) . ?
C36 H36 0.9500 . ?
C37 C38 1.381(2) . ?
C37 H37 0.9500 . ?
C38 C39 1.404(2) . ?
C38 H38 0.9500 . ?
C39 C40 1.467(2) . ?
C40 C41 1.338(2) . ?
C40 H40 0.9500 . ?
C41 H41 0.9500 . ?
C42 C47 1.394(2) . ?
C42 C43 1.396(2) . ?
C43 C44 1.391(2) . ?
C43 H43 0.9500 . ?
C44 C45 1.388(2) . ?
C44 H44 0.9500 . ?
C45 C46 1.387(2) . ?
C45 H45 0.9500 . ?
C46 C47 1.392(2) . ?
C46 H46 0.9500 . ?
C47 H47 0.9500 . ?
C48 O54 1.218(2) . ?
C48 C53 1.498(3) . ?
C48 C49 1.503(2) . ?
C49 C50 1.537(2) . ?
C49 H49A 0.9900 . ?
C49 H49B 0.9900 . ?
C50 C51 1.524(2) . ?
C50 H50A 0.9900 . ?
C50 H50B 0.9900 . ?
C51 C52 1.526(2) . ?
C51 C55 1.529(2) . ?
C51 H51 1.0000 . ?
C52 C53 1.535(2) . ?
C52 H52A 0.9900 . ?
C52 H52B 0.9900 . ?
C53 H53A 0.9900 . ?
C53 H53B 0.9900 . ?
C55 H55A 0.9800 . ?
C55 H55C 0.9800 . ?
C55 H55B 0.9800 . ?

loop_
_geom_hbond_atom_site_label_D
_geom_hbond_atom_site_label_H
_geom_hbond_atom_site_label_A
_geom_hbond_distance_DH
_geom_hbond_distance_HA
_geom_hbond_distance_DA
_geom_hbond_angle_DHA
_geom_hbond_site_symmetry_A
_geom_hbond_publ_flag
N26 H26 N22 0.90(2) 2.38(2) 3.0604(17) 132.4(17) . yes
C53 H53A O54 0.99 2.56 3.332(2) 134.7 2_675 yes

loop_
_geom_torsion_atom_site_label_1
_geom_torsion_atom_site_label_2
_geom_torsion_atom_site_label_3
_geom_torsion_atom_site_label_4
_geom_torsion
_geom_torsion_site_symmetry_1
_geom_torsion_site_symmetry_2
_geom_torsion_site_symmetry_3
_geom_torsion_site_symmetry_4
_geom_torsion_publ_flag
C6 C1 C2 C3 -0.8(2) . . . . ?
C1 C2 C3 C4 -0.6(2) . . . . ?
C2 C3 C4 C5 0.0(2) . . . . ?
C3 C4 C5 C6 2.0(2) . . . . ?
C3 C4 C5 C15 -174.81(14) . . . . ?
C2 C1 C6 C5 2.8(2) . . . . ?
C2 C1 C6 C7 -177.02(13) . . . . ?
C4 C5 C6 C1 -3.3(2) . . . . ?
C15 C5 C6 C1 173.29(14) . . . . ?
C4 C5 C6 C7 176.52(13) . . . . ?
C15 C5 C6 C7 -6.9(2) . . . . ?
C1 C6 C7 N22 7.89(17) . . . . ?
C5 C6 C7 N22 -171.94(12) . . . . ?
C1 C6 C7 C8 -111.34(14) . . . . ?
C5 C6 C7 C8 68.84(16) . . . . ?
C1 C6 C7 C16 126.15(14) . . . . ?
C5 C6 C7 C16 -53.68(17) . . . . ?
N22 C7 C8 C9 -7.20(18) . . . . ?
C6 C7 C8 C9 110.08(14) . . . . ?
C16 C7 C8 C9 -127.32(14) . . . . ?
N22 C7 C8 C13 172.45(12) . . . . ?
C6 C7 C8 C13 -70.27(15) . . . . ?
C16 C7 C8 C13 52.33(17) . . . . ?
C13 C8 C9 C10 -4.7(2) . . . . ?
C7 C8 C9 C10 174.96(13) . . . . ?
C8 C9 C10 C11 0.2(2) . . . . ?
C9 C10 C11 C12 2.8(2) . . . . ?
C10 C11 C12 C13 -1.1(2) . . . . ?
C11 C12 C13 C8 -3.4(2) . . . . ?
C11 C12 C13 C14 173.94(14) . . . . ?
C9 C8 C13 C12 6.2(2) . . . . ?
C7 C8 C13 C12 -173.49(13) . . . . ?
C9 C8 C13 C14 -170.93(13) . . . . ?
C7 C8 C13 C14 9.4(2) . . . . ?
C12 C13 C14 C15 -144.31(16) . . . . ?
C8 C13 C14 C15 32.8(2) . . . . ?
C13 C14 C15 C5 0.1(3) . . . . ?
C4 C5 C15 C14 142.48(16) . . . . ?
C6 C5 C15 C14 -34.2(2) . . . . ?
N22 C7 C16 C21 -94.60(15) . . . . ?
C6 C7 C16 C21 146.87(13) . . . . ?
C8 C7 C16 C21 27.50(18) . . . . ?
N22 C7 C16 C17 76.54(15) . . . . ?
C6 C7 C16 C17 -41.99(16) . . . . ?
C8 C7 C16 C17 -161.36(12) . . . . ?
C21 C16 C17 C18 -0.8(2) . . . . ?
C7 C16 C17 C18 -172.28(13) . . . . ?
C16 C17 C18 C19 0.7(2) . . . . ?
C17 C18 C19 C20 -0.3(2) . . . . ?
C18 C19 C20 C21 0.0(2) . . . . ?
C19 C20 C21 C16 0.0(2) . . . . ?
C17 C16 C21 C20 0.4(2) . . . . ?
C7 C16 C21 C20 171.62(13) . . . . ?
C6 C7 N22 C23 168.86(11) . . . . ?
C8 C7 N22 C23 -74.84(14) . . . . ?
C16 C7 N22 C23 47.81(15) . . . . ?
C7 N22 C23 C24 176.00(11) . . . . ?
N22 C23 C24 C25 -58.71(15) . . . . ?
C23 C24 C25 N26 85.00(14) . . . . ?
C24 C25 N26 C33 175.83(11) . . . . ?
C32 C27 C28 C29 0.4(2) . . . . ?
C27 C28 C29 C30 -1.7(2) . . . . ?
C28 C29 C30 C31 -0.3(2) . . . . ?
C29 C30 C31 C32 3.6(2) . . . . ?
C29 C30 C31 C41 -173.74(14) . . . . ?
C28 C27 C32 C31 3.0(2) . . . . ?
C28 C27 C32 C33 -177.03(13) . . . . ?
C30 C31 C32 C27 -4.9(2) . . . . ?
C41 C31 C32 C27 172.30(13) . . . . ?
C30 C31 C32 C33 175.13(12) . . . . ?
C41 C31 C32 C33 -7.7(2) . . . . ?
C25 N26 C33 C34 -71.84(14) . . . . ?
C25 N26 C33 C32 172.93(11) . . . . ?
C25 N26 C33 C42 52.83(15) . . . . ?
C27 C32 C33 N26 8.29(17) . . . . ?
C31 C32 C33 N26 -171.74(12) . . . . ?
C27 C32 C33 C34 -110.37(14) . . . . ?
C31 C32 C33 C34 69.60(15) . . . . ?
C27 C32 C33 C42 127.26(13) . . . . ?
C31 C32 C33 C42 -52.76(16) . . . . ?
N26 C33 C34 C35 -7.57(17) . . . . ?
C32 C33 C34 C35 109.10(14) . . . . ?
C42 C33 C34 C35 -129.96(13) . . . . ?
N26 C33 C34 C39 173.38(12) . . . . ?
C32 C33 C34 C39 -69.94(15) . . . . ?
C42 C33 C34 C39 51.00(17) . . . . ?
C39 C34 C35 C36 -4.4(2) . . . . ?
C33 C34 C35 C36 176.51(13) . . . . ?
C34 C35 C36 C37 0.3(2) . . . . ?
C35 C36 C37 C38 2.2(2) . . . . ?
C36 C37 C38 C39 -0.3(2) . . . . ?
C37 C38 C39 C34 -3.9(2) . . . . ?
C37 C38 C39 C40 173.23(14) . . . . ?
C35 C34 C39 C38 6.1(2) . . . . ?
C33 C34 C39 C38 -174.80(13) . . . . ?
C35 C34 C39 C40 -170.75(13) . . . . ?
C33 C34 C39 C40 8.3(2) . . . . ?
C38 C39 C40 C41 -143.23(16) . . . . ?
C34 C39 C40 C41 33.7(2) . . . . ?
C39 C40 C41 C31 0.4(2) . . . . ?
C30 C31 C41 C40 142.73(16) . . . . ?
C32 C31 C41 C40 -34.5(2) . . . . ?
N26 C33 C42 C47 -101.25(15) . . . . ?
C34 C33 C42 C47 22.28(18) . . . . ?
C32 C33 C42 C47 140.33(13) . . . . ?
N26 C33 C42 C43 73.52(15) . . . . ?
C34 C33 C42 C43 -162.94(12) . . . . ?
C32 C33 C42 C43 -44.90(17) . . . . ?
C47 C42 C43 C44 -2.0(2) . . . . ?
C33 C42 C43 C44 -177.06(13) . . . . ?
C42 C43 C44 C45 0.4(2) . . . . ?
C43 C44 C45 C46 1.0(2) . . . . ?
C44 C45 C46 C47 -0.8(2) . . . . ?
C45 C46 C47 C42 -0.8(2) . . . . ?
C43 C42 C47 C46 2.2(2) . . . . ?
C33 C42 C47 C46 177.01(13) . . . . ?
O54 C48 C49 C50 127.82(18) . . . . ?
C53 C48 C49 C50 -51.8(2) . . . . ?
C48 C49 C50 C51 53.9(2) . . . . ?
C49 C50 C51 C52 -56.04(19) . . . . ?
C49 C50 C51 C55 -179.07(15) . . . . ?
C50 C51 C52 C53 55.01(19) . . . . ?
C55 C51 C52 C53 178.10(15) . . . . ?
O54 C48 C53 C52 -128.32(19) . . . . ?
C49 C48 C53 C52 51.2(2) . . . . ?
C51 C52 C53 C48 -52.3(2) . . . . ?
